data_7027411
loop_
_publ_author_name
'Blake, Alexander J.'
'Brooks, Neil R.'
'Champness, Neil R.'
'Cooke, Paul A.'
'Deveson, Anne M.'
'Fenske, Dieter'
'Hubberstey, Peter'
'Li, Wan-Sheung'
'Schr\"oder, Martin'

_publ_section_title
;
 Controlling copper(I) halide framework formation using N-donor bridging
 ligand symmetry: use of 1,3,5-triazine to construct architectures with
 threefold symmetry
;
_journal_issue 13
_journal_name_full 'Journal of the Chemical Society, Dalton Transactions'
_journal_page_first 2103
_journal_paper_doi 10.1039/a902290b
_journal_year 1999
_chemical_formula_moiety 'C3 N3 H3 Cu3 Br3'
_chemical_formula_sum 'C3 H3 Br3 Cu3 N3'
_chemical_formula_weight 511.43
_chemical_name_common 'Tris(copper bromide) triazine'
_chemical_name_systematic 'Tris(copper bromide) 1,3,5-triazine'
_space_group_IT_number 61
_symmetry_cell_setting orthorhombic
_symmetry_space_group_name_Hall '-P 2ac 2ab'
_symmetry_space_group_name_H-M 'P b c a'
_atom_sites_solution_hydrogens 'geometrically located'
_atom_sites_solution_primary direct
_atom_sites_solution_secondary 'difference Fourier synthesis'
_audit_creation_method SHELXL-97
_cell_angle_alpha 90.00
_cell_angle_beta 90.00
_cell_angle_gamma 90.00
_cell_formula_units_Z 8
_cell_length_a 16.096(3)
_cell_length_b 6.5180(13)
_cell_length_c 18.010(4)
_cell_measurement_reflns_used 6952
_cell_measurement_temperature 193(2)
_cell_measurement_theta_max 28
_cell_measurement_theta_min 3
_cell_volume 1889.5(7)
_computing_cell_refinement 'STOE_IPDS software'
_computing_data_collection 'STOE_IPDS software'
_computing_data_reduction 'STOE_IPDS software'
_computing_molecular_graphics 'SHELXTL/PC (version 5.03)(Sheldrick, 1994)'
_computing_publication_material 'SHELXL-93 (Sheldrick, 1993)'
_computing_structure_refinement 'SHELXL-97 (Sheldrick, 1997)'
_computing_structure_solution 'SHELXS-97 (Sheldrick, 1990)'
_diffrn_ambient_temperature 193(2)
_diffrn_measured_fraction_theta_full 0.897
_diffrn_measured_fraction_theta_max 0.897
_diffrn_measurement_device_type STOE_IPDS
_diffrn_measurement_method 'area detector frames'
_diffrn_radiation_monochromator graphite
_diffrn_radiation_source 'fine-focus sealed tube'
_diffrn_radiation_type MoK\a
_diffrn_radiation_wavelength 0.71073
_diffrn_reflns_av_R_equivalents 0.0000
_diffrn_reflns_av_sigmaI/netI 0.0512
_diffrn_reflns_limit_h_max 21
_diffrn_reflns_limit_h_min 0
_diffrn_reflns_limit_k_max 8
_diffrn_reflns_limit_k_min 0
_diffrn_reflns_limit_l_max 23
_diffrn_reflns_limit_l_min 0
_diffrn_reflns_number 2074
_diffrn_reflns_theta_full 28.12
_diffrn_reflns_theta_max 28.12
_diffrn_reflns_theta_min 3.40
_diffrn_standards_decay_% none
_exptl_absorpt_coefficient_mu 19.322
_exptl_absorpt_correction_T_max 0.0119
_exptl_absorpt_correction_T_min 0.0041
_exptl_absorpt_correction_type refdelf
_exptl_absorpt_process_details
;
Parkin S,Moezzi B & Hope H, (1995) J. Appl. Cryst. 28, 53-56
Cubic fit to sin(theta)/lambda - 24 parameters
;
_exptl_crystal_colour red-orange
_exptl_crystal_density_diffrn 3.596
_exptl_crystal_density_meas ?
_exptl_crystal_density_method 'not measured'
_exptl_crystal_description Block
_exptl_crystal_F_000 1872
_exptl_crystal_size_max 0.06
_exptl_crystal_size_mid 0.06
_exptl_crystal_size_min 0.04
_refine_diff_density_max 1.219
_refine_diff_density_min -1.018
_refine_diff_density_rms 0.239
_refine_ls_extinction_coef 0.0030(8)
_refine_ls_extinction_method none
_refine_ls_goodness_of_fit_ref 1.087
_refine_ls_hydrogen_treatment 'riding model'
_refine_ls_matrix_type full
_refine_ls_number_parameters 109
_refine_ls_number_reflns 2074
_refine_ls_number_restraints 0
_refine_ls_restrained_S_all 1.087
_refine_ls_R_factor_all 0.0474
_refine_ls_R_factor_gt 0.0391
_refine_ls_shift/su_max 0.001
_refine_ls_shift/su_mean 0.000
_refine_ls_structure_factor_coef Fsqd
_refine_ls_weighting_details 'w=1/[\s^2^(Fo^2^)+(0.0528P)^2^+1.536P] where P=(Fo^2^+2Fc^2^)/3'
_refine_ls_weighting_scheme calc
_refine_ls_wR_factor_gt 0.0915
_refine_ls_wR_factor_ref 0.0968
_reflns_number_gt 1776
_reflns_number_total 2074
_reflns_threshold_expression >2sigma(I)
_cod_data_source_file 902290bsup1.cif
_cod_data_source_block brcun3
_cod_depositor_comments
;
The following automatic conversions were performed:

'_exptl_crystal_density_meas' value 'not measured' was changed to '?'
- the value is perceived as not measured.

Automatic conversion script
Id: cif_fix_values 3008 2015-01-20 13:52:24Z robertas 

The following automatic conversions were performed:

'_refine_ls_weighting_scheme' value 'calc
w=1/[\s^2^(Fo^2^)+(0.0528P)^2^+1.536P] where P=(Fo^2^+2Fc^2^)/3' was
changed to 'calc'. New tag '_refine_ls_weighting_details' was
created. The value of the new tag was set to
'w=1/[\s^2^(Fo^2^)+(0.0528P)^2^+1.536P] where P=(Fo^2^+2Fc^2^)/3'.

Automatic conversion script
Id: cif_fix_values 3143 2015-03-26 13:38:13Z robertas 

The following automatic conversions were performed:

'_atom_sites_solution_primary' value 'direct methods' was changed to
'direct'.

Automatic conversion script
Id: cif_fix_values 6452 2018-10-05 10:23:21Z andrius 
;
_cod_original_sg_symbol_H-M Pbca
_cod_database_code 7027411
_exptl_absorpt_factor_mur 4.830
_exptl_absorpt_correction_t_ave 0.0081
_exptl_absorpt_rmerge_before 0.0682
_exptl_absorpt_rmerge_after 0.0470

loop_
_symmetry_equiv_pos_as_xyz
'x, y, z'
'-x+1/2, -y, z+1/2'
'-x, y+1/2, -z+1/2'
'x+1/2, -y+1/2, -z'
'-x, -y, -z'
'x-1/2, y, -z-1/2'
'x, -y-1/2, z-1/2'
'-x-1/2, y-1/2, z'

loop_
_atom_site_label
_atom_site_type_symbol
_atom_site_fract_x
_atom_site_fract_y
_atom_site_fract_z
_atom_site_U_iso_or_equiv
_atom_site_adp_type
_atom_site_occupancy
_atom_site_calc_flag
_atom_site_refinement_flags
Br1 Br 0.10151(3) 0.13231(7) 0.38326(2) 0.01835(14) Uani 1 d .
Br2 Br 0.17753(2) 0.64671(7) 0.50551(3) 0.01678(14) Uani 1 d .
Br3 Br 0.16961(3) 0.63287(7) 0.27057(3) 0.01901(14) Uani 1 d .
Cu1 Cu 0.11794(4) 0.50943(11) 0.39256(3) 0.02342(17) Uani 1 d .
Cu2 Cu 0.18893(4) 0.01088(10) 0.28046(4) 0.02360(17) Uani 1 d .
Cu3 Cu 0.17711(4) 0.01853(10) 0.49534(4) 0.02188(17) Uani 1 d .
N1 N -0.0050(2) 0.6108(7) 0.3854(2) 0.0187(8) Uani 1 d .
C2 C -0.0510(3) 0.5478(9) 0.3288(3) 0.0221(10) Uani 1 d .
H2 H -0.0279 0.4472 0.2967 0.026 Uiso 1 calc R
N3 N -0.1276(2) 0.6153(7) 0.3136(2) 0.0183(8) Uani 1 d .
C4 C -0.1580(3) 0.7512(7) 0.3623(2) 0.0168(8) Uani 1 d .
H4 H -0.2127 0.8009 0.3541 0.020 Uiso 1 calc R
N5 N -0.1170(2) 0.8225(6) 0.4218(2) 0.0160(7) Uani 1 d .
C6 C -0.0403(3) 0.7479(8) 0.4304(2) 0.0175(8) Uani 1 d .
H6 H -0.0087 0.7958 0.4715 0.021 Uiso 1 calc R

loop_
_atom_site_aniso_label
_atom_site_aniso_U_11
_atom_site_aniso_U_22
_atom_site_aniso_U_33
_atom_site_aniso_U_23
_atom_site_aniso_U_13
_atom_site_aniso_U_12
Br1 0.0252(2) 0.0100(3) 0.0199(2) 0.00005(14) 0.00132(15) 0.00104(15)
Br2 0.0182(2) 0.0072(2) 0.0249(3) 0.00002(14) -0.00241(15) -0.00045(14)
Br3 0.0202(2) 0.0105(3) 0.0263(3) 0.00002(15) 0.00370(16) 0.00077(15)
Cu1 0.0231(3) 0.0187(4) 0.0285(3) -0.0029(2) -0.0014(2) 0.0017(2)
Cu2 0.0251(3) 0.0200(4) 0.0257(3) 0.0018(2) 0.0001(2) -0.0008(2)
Cu3 0.0244(3) 0.0132(3) 0.0280(3) -0.0047(2) -0.0007(2) 0.0031(2)
N1 0.0157(16) 0.017(2) 0.023(2) -0.0036(14) 0.0028(13) -0.0008(14)
C2 0.021(2) 0.020(3) 0.025(2) -0.0082(18) -0.0014(17) 0.0061(17)
N3 0.0217(17) 0.013(2) 0.0198(19) -0.0038(14) -0.0030(14) 0.0034(13)
C4 0.0190(18) 0.013(2) 0.018(2) -0.0015(16) -0.0014(15) 0.0014(15)
N5 0.0187(16) 0.010(2) 0.0192(18) -0.0004(13) 0.0039(13) -0.0012(13)
C6 0.0191(17) 0.014(2) 0.0192(19) -0.0024(16) 0.0019(15) 0.0018(15)

loop_
_atom_type_symbol
_atom_type_description
_atom_type_scat_dispersion_real
_atom_type_scat_dispersion_imag
_atom_type_scat_source
C C 0.0033 0.0016 'International Tables Vol C Tables 4.2.6.8 and 6.1.1.4'
H H 0.0000 0.0000 'International Tables Vol C Tables 4.2.6.8 and 6.1.1.4'
N N 0.0061 0.0033 'International Tables Vol C Tables 4.2.6.8 and 6.1.1.4'
Cu Cu 0.3201 1.2651 'International Tables Vol C Tables 4.2.6.8 and 6.1.1.4'
Br Br -0.2901 2.4595 'International Tables Vol C Tables 4.2.6.8 and 6.1.1.4'

loop_
_geom_angle_atom_site_label_1
_geom_angle_atom_site_label_2
_geom_angle_atom_site_label_3
_geom_angle
_geom_angle_site_symmetry_1
_geom_angle_site_symmetry_3
_geom_angle_publ_flag
Cu2 Br1 Cu3 103.71(3) . . y
Cu2 Br1 Cu1 108.02(3) . . y
Cu3 Br1 Cu1 100.95(3) . . y
Cu1 Br2 Cu3 107.71(3) . 1_565 y
Cu1 Br2 Cu3 100.74(3) . 8_665 y
Cu3 Br2 Cu3 109.36(2) 1_565 8_665 y
Cu2 Br3 Cu1 98.26(3) 8_665 . y
Cu2 Br3 Cu2 101.68(2) 8_665 1_565 y
Cu1 Br3 Cu2 107.41(3) . 1_565 y
N1 Cu1 Br2 108.05(11) . . y
N1 Cu1 Br1 102.04(12) . . y
Br2 Cu1 Br1 117.76(3) . . y
N1 Cu1 Br3 99.22(11) . . y
Br2 Cu1 Br3 119.42(3) . . y
Br1 Cu1 Br3 107.30(3) . . y
N3 Cu2 Br3 106.26(11) 3_545 8_655 y
N3 Cu2 Br1 103.71(12) 3_545 . y
Br3 Cu2 Br1 119.27(3) 8_655 . y
N3 Cu2 Br3 101.92(12) 3_545 1_545 y
Br3 Cu2 Br3 115.96(3) 8_655 1_545 y
Br1 Cu2 Br3 107.53(3) . 1_545 y
N5 Cu3 Br2 116.65(12) 5_566 1_545 y
N5 Cu3 Br1 102.10(11) 5_566 . y
Br2 Cu3 Br1 111.24(3) 1_545 . y
N5 Cu3 Br2 102.68(11) 5_566 8_655 y
Br2 Cu3 Br2 109.04(3) 1_545 8_655 y
Br1 Cu3 Br2 114.96(3) . 8_655 y
C2 N1 C6 115.9(4) . . ?
C2 N1 Cu1 118.6(3) . . ?
C6 N1 Cu1 125.4(3) . . ?
N1 C2 N3 124.8(4) . . ?
C2 N3 C4 114.9(4) . . ?
C2 N3 Cu2 119.9(3) . 3 ?
C4 N3 Cu2 125.3(3) . 3 ?
N3 C4 N5 124.9(4) . . ?
C6 N5 C4 114.9(4) . . ?
C6 N5 Cu3 122.3(3) . 5_566 ?
C4 N5 Cu3 121.5(3) . 5_566 ?
N1 C6 N5 124.6(4) . . ?

loop_
_geom_bond_atom_site_label_1
_geom_bond_atom_site_label_2
_geom_bond_distance
_geom_bond_site_symmetry_2
_geom_bond_publ_flag
Br1 Cu2 2.4565(8) . y
Br1 Cu3 2.4708(8) . y
Br1 Cu1 2.4779(10) . y
Br2 Cu1 2.4204(8) . y
Br2 Cu3 2.4305(9) 1_565 y
Br2 Cu3 2.4912(8) 8_665 y
Br3 Cu2 2.4184(8) 8_665 y
Br3 Cu1 2.4832(9) . y
Br3 Cu2 2.4898(9) 1_565 y
Cu1 N1 2.090(4) . y
Cu2 N3 2.076(4) 3_545 y
Cu2 Br3 2.4184(8) 8_655 ?
Cu2 Br3 2.4898(9) 1_545 ?
Cu3 N5 2.058(4) 5_566 y
Cu3 Br2 2.4305(9) 1_545 ?
Cu3 Br2 2.4912(8) 8_655 ?
N1 C2 1.326(6) . ?
N1 C6 1.333(6) . ?
C2 N3 1.337(6) . ?
N3 C4 1.339(6) . ?
N3 Cu2 2.076(4) 3 ?
C4 N5 1.342(6) . ?
N5 C6 1.336(6) . ?
N5 Cu3 2.058(4) 5_566 ?
